data_4003707
loop_
_publ_author_name
'Hodges, James M.'
'Xia, Yi'
'Malliakas, Christos D.'
'Slade, Tyler J.'
'Wolverton, Chris'
'Kanatzidis, Mercouri G.'

_publ_section_title
;
 Mixed-Valent Copper Chalcogenides: Tuning Structures and Electronic
 Properties Using Multiple Anions
;
_journal_name_full 'Chemistry of Materials'
_journal_paper_doi 10.1021/acs.chemmater.0c03620
_journal_year 2020
_chemical_formula_moiety '2(Cu2.11 K0.5 S Te0.5)'
_chemical_formula_sum 'Cu4.22 K S2 Te'
_chemical_formula_weight 498.96
_space_group_crystal_system tetragonal
_space_group_IT_number 123
_space_group_name_Hall '-P 4 2'
_space_group_name_H-M_alt 'P 4/m m m'
_audit_creation_date 2019-06-09
_audit_creation_method
;
Olex2 1.2
(compiled 2018.05.29 svn.r3508 for OlexSys, GUI svn.r5506)
;
_cell_angle_alpha 90
_cell_angle_beta 90
_cell_angle_gamma 90
_cell_formula_units_Z 1
_cell_length_a 3.889(3)
_cell_length_b 3.889(3)
_cell_length_c 10.269(8)
_cell_measurement_reflns_used 2198
_cell_measurement_temperature 300
_cell_measurement_theta_max 41.562
_cell_measurement_theta_min 3.969
_cell_volume 155.3(2)
_computing_cell_refinement 'SAINT V8.38A (?, 2016)'
_computing_data_collection 'APEX2 V2017.3 (Bruker, 2017)'
_computing_data_reduction 'SAINT V8.38A (?, 2016)'
_computing_molecular_graphics 'Olex2 (Dolomanov et al., 2009)'
_computing_publication_material 'Olex2 (Dolomanov et al., 2009)'
_computing_structure_refinement 'XL (Sheldrick, 2008)'
_computing_structure_solution 'XT (Sheldrick, 2015)'
_diffrn_ambient_temperature 300
_diffrn_detector_area_resol_mean 8
_diffrn_measured_fraction_theta_full 1.000
_diffrn_measured_fraction_theta_max 0.958
_diffrn_measurement_device_type 'Bruker APEX-II CCD'
_diffrn_measurement_method '\f and \w scans'
_diffrn_radiation_monochromator Triumph
_diffrn_radiation_type MoK\a
_diffrn_radiation_wavelength 0.71073
_diffrn_reflns_av_R_equivalents 0.0248
_diffrn_reflns_av_unetI/netI 0.0126
_diffrn_reflns_Laue_measured_fraction_full 1.000
_diffrn_reflns_Laue_measured_fraction_max 0.958
_diffrn_reflns_limit_h_max 5
_diffrn_reflns_limit_h_min -7
_diffrn_reflns_limit_k_max 7
_diffrn_reflns_limit_k_min -7
_diffrn_reflns_limit_l_max 19
_diffrn_reflns_limit_l_min -17
_diffrn_reflns_number 5011
_diffrn_reflns_point_group_measured_fraction_full 1.000
_diffrn_reflns_point_group_measured_fraction_max 0.958
_diffrn_reflns_theta_full 25.242
_diffrn_reflns_theta_max 42.492
_diffrn_reflns_theta_min 1.983
_diffrn_source 'sealed tube'
_diffrn_standards_number 0
_exptl_absorpt_coefficient_mu 20.042
_exptl_absorpt_correction_T_max 0.7483
_exptl_absorpt_correction_T_min 0.3901
_exptl_absorpt_correction_type multi-scan
_exptl_absorpt_process_details
'SADABS-2016/2 (Bruker,2016/2) was used for absorption correction. wR2(int) was 0.1215 before and 0.0382 after correction. The Ratio of minimum to maximum transmission is 0.5213. The \l/2 correction factor is Not present.'
_exptl_crystal_colour black
_exptl_crystal_colour_primary black
_exptl_crystal_density_diffrn 5.334
_exptl_crystal_description plate
_exptl_crystal_F_000 225
_exptl_crystal_size_max 0.066
_exptl_crystal_size_mid 0.026
_exptl_crystal_size_min 0.008
_refine_diff_density_max 1.121
_refine_diff_density_min -1.351
_refine_diff_density_rms 0.164
_refine_ls_extinction_coef 0.0137(11)
_refine_ls_extinction_expression Fc^*^=kFc[1+0.001xFc^2^\l^3^/sin(2\q)]^-1/4^
_refine_ls_extinction_method 'SHELXL-2014/7 (Sheldrick 2014'
_refine_ls_goodness_of_fit_ref 1.146
_refine_ls_hydrogen_treatment undef
_refine_ls_matrix_type full
_refine_ls_number_parameters 16
_refine_ls_number_reflns 386
_refine_ls_number_restraints 0
_refine_ls_restrained_S_all 1.146
_refine_ls_R_factor_all 0.0195
_refine_ls_R_factor_gt 0.0169
_refine_ls_shift/su_max 0.001
_refine_ls_shift/su_mean 0.000
_refine_ls_structure_factor_coef Fsqd
_refine_ls_weighting_details 'w=1/[\s^2^(Fo^2^)+(0.0046P)^2^+0.2304P] where P=(Fo^2^+2Fc^2^)/3'
_refine_ls_weighting_scheme calc
_refine_ls_wR_factor_gt 0.0300
_refine_ls_wR_factor_ref 0.0306
_reflns_Friedel_coverage 0.000
_reflns_number_gt 363
_reflns_number_total 386
_reflns_threshold_expression 'I > 2\s(I)'
_cod_data_source_file cm0c03620_si_005.cif
_cod_data_source_block kcu4tes2_p4mmm
_cod_original_cell_volume 155.3(3)
_cod_database_code 4003707
_shelx_shelxl_version_number 2014/7
_shelx_space_group_comment
;
The symmetry employed for this shelxl refinement is uniquely defined
by the following loop, which should always be used as a source of
symmetry information in preference to the above space-group names.
They are only intended as comments.
;
_olex2_refinement_description
;
;
_olex2_submission_special_instructions 'No special instructions were received'

loop_
_space_group_symop_operation_xyz
'x, y, z'
'-x, -y, z'
'-y, x, z'
'y, -x, z'
'-x, y, -z'
'x, -y, -z'
'y, x, -z'
'-y, -x, -z'
'-x, -y, -z'
'x, y, -z'
'y, -x, -z'
'-y, x, -z'
'x, -y, z'
'-x, y, z'
'-y, -x, z'
'y, x, z'

loop_
_atom_site_label
_atom_site_type_symbol
_atom_site_fract_x
_atom_site_fract_y
_atom_site_fract_z
_atom_site_U_iso_or_equiv
_atom_site_adp_type
_atom_site_occupancy
_atom_site_site_symmetry_order
_atom_site_calc_flag
_atom_site_refinement_flags_posn
_atom_site_refinement_flags_adp
_atom_site_refinement_flags_occupancy
_atom_site_disorder_assembly
_atom_site_disorder_group
Te1 Te 0.0000 0.0000 0.0000 0.01401(7) Uani 1 16 d S T P . .
Cu2 Cu 0.0000 0.5000 0.80891(3) 0.02001(8) Uani 1 4 d S T P . .
K1 K 0.0000 0.0000 0.5000 0.02007(19) Uani 1 16 d S T P . .
S1 S 0.5000 0.5000 0.68750(7) 0.01214(12) Uani 1 8 d S T P . .
Cu1 Cu 0.5000 0.5000 0.0000 0.0220(9) Uani 0.223(4) 16 d S T P . .

loop_
_atom_site_aniso_label
_atom_site_aniso_U_11
_atom_site_aniso_U_22
_atom_site_aniso_U_33
_atom_site_aniso_U_23
_atom_site_aniso_U_13
_atom_site_aniso_U_12
Te1 0.01647(9) 0.01647(9) 0.00911(10) 0.000 0.000 0.000
Cu2 0.01236(13) 0.02285(16) 0.02482(16) 0.000 0.000 0.000
K1 0.0205(3) 0.0205(3) 0.0192(4) 0.000 0.000 0.000
S1 0.01196(18) 0.01196(18) 0.0125(3) 0.000 0.000 0.000
Cu1 0.0230(11) 0.0230(11) 0.0199(13) 0.000 0.000 0.000

loop_
_atom_type_symbol
_atom_type_description
_atom_type_scat_dispersion_real
_atom_type_scat_dispersion_imag
_atom_type_scat_source
Cu Cu 0.3201 1.2651 'International Tables Vol C Tables 4.2.6.8 and 6.1.1.4'
K K 0.2009 0.2494 'International Tables Vol C Tables 4.2.6.8 and 6.1.1.4'
S S 0.1246 0.1234 'International Tables Vol C Tables 4.2.6.8 and 6.1.1.4'
Te Te -0.5308 1.6751 'International Tables Vol C Tables 4.2.6.8 and 6.1.1.4'

loop_
_geom_angle_atom_site_label_1
_geom_angle_atom_site_label_2
_geom_angle_atom_site_label_3
_geom_angle
_geom_angle_site_symmetry_1
_geom_angle_site_symmetry_3
_geom_angle_publ_flag
Cu2 Te1 Cu2 180.000(10) 1_544 9_566 ?
Cu2 Te1 Cu2 89.48(6) 3_554 3_654 ?
Cu2 Te1 Cu2 180.000(10) 1_554 9_556 ?
Cu2 Te1 Cu2 120.30(4) 9_566 3_654 ?
Cu2 Te1 Cu2 90.52(6) 1_544 9_556 ?
Cu2 Te1 Cu2 59.70(4) 11_556 9_556 ?
Cu2 Te1 Cu2 59.70(4) 1_544 3_654 ?
Cu2 Te1 Cu2 59.70(4) 1_544 3_554 ?
Cu2 Te1 Cu2 59.70(4) 1_554 3_654 ?
Cu2 Te1 Cu2 180.0 11_456 3_654 ?
Cu2 Te1 Cu2 120.30(4) 3_554 9_556 ?
Cu2 Te1 Cu2 120.30(4) 9_566 3_554 ?
Cu2 Te1 Cu2 89.48(6) 11_556 11_456 ?
Cu2 Te1 Cu2 120.30(4) 1_554 11_456 ?
Cu2 Te1 Cu2 90.52(6) 9_566 1_554 ?
Cu2 Te1 Cu2 120.30(4) 1_544 11_556 ?
Cu2 Te1 Cu2 59.70(4) 3_554 1_554 ?
Cu2 Te1 Cu2 90.52(6) 11_556 3_654 ?
Cu2 Te1 Cu2 120.30(4) 3_654 9_556 ?
Cu2 Te1 Cu2 59.70(4) 9_566 11_556 ?
Cu2 Te1 Cu2 120.30(4) 1_544 11_456 ?
Cu2 Te1 Cu2 89.48(6) 9_566 9_556 ?
Cu2 Te1 Cu2 59.70(4) 9_566 11_456 ?
Cu2 Te1 Cu2 180.000(10) 3_554 11_556 ?
Cu2 Te1 Cu2 90.52(6) 3_554 11_456 ?
Cu2 Te1 Cu2 59.70(4) 11_456 9_556 ?
Cu2 Te1 Cu2 89.48(6) 1_544 1_554 ?
Cu2 Te1 Cu2 120.30(4) 11_556 1_554 ?
Cu1 Te1 Cu2 119.850(18) 1_445 11_556 ?
Cu1 Te1 Cu2 119.850(18) . 1_544 ?
Cu1 Te1 Cu2 119.850(17) 1_455 3_654 ?
Cu1 Te1 Cu2 119.850(17) 1_545 11_456 ?
Cu1 Te1 Cu2 119.850(17) 1_445 3_654 ?
Cu1 Te1 Cu2 60.150(18) . 9_566 ?
Cu1 Te1 Cu2 119.850(17) 1_545 3_554 ?
Cu1 Te1 Cu2 60.150(18) 1_445 3_554 ?
Cu1 Te1 Cu2 119.850(18) 1_455 1_544 ?
Cu1 Te1 Cu2 60.150(17) 1_445 9_556 ?
Cu1 Te1 Cu2 60.150(17) . 3_654 ?
Cu1 Te1 Cu2 60.150(17) 1_445 11_456 ?
Cu1 Te1 Cu2 60.150(18) 1_545 3_654 ?
Cu1 Te1 Cu2 119.850(17) 1_545 1_554 ?
Cu1 Te1 Cu2 60.150(17) 1_545 11_556 ?
Cu1 Te1 Cu2 119.850(17) . 11_456 ?
Cu1 Te1 Cu2 119.850(18) 1_445 9_566 ?
Cu1 Te1 Cu2 60.150(17) 1_545 1_544 ?
Cu1 Te1 Cu2 119.850(17) . 9_556 ?
Cu1 Te1 Cu2 60.150(18) 1_455 11_456 ?
Cu1 Te1 Cu2 60.150(18) 1_545 9_556 ?
Cu1 Te1 Cu2 119.850(17) 1_455 9_556 ?
Cu1 Te1 Cu2 119.850(17) 1_445 1_554 ?
Cu1 Te1 Cu2 119.850(18) . 3_554 ?
Cu1 Te1 Cu2 60.150(18) 1_455 1_554 ?
Cu1 Te1 Cu2 60.150(17) . 1_554 ?
Cu1 Te1 Cu2 60.150(17) 1_455 9_566 ?
Cu1 Te1 Cu2 60.150(17) 1_455 3_554 ?
Cu1 Te1 Cu2 60.150(18) . 11_556 ?
Cu1 Te1 Cu2 60.150(18) 1_445 1_544 ?
Cu1 Te1 Cu2 119.850(17) 1_455 11_556 ?
Cu1 Te1 Cu2 119.850(18) 1_545 9_566 ?
Cu1 Te1 Cu1 90.0 1_445 1_545 ?
Cu1 Te1 Cu1 180.0 1_455 1_545 ?
Cu1 Te1 Cu1 90.0 . 1_545 ?
Cu1 Te1 Cu1 90.0 1_445 1_455 ?
Cu1 Te1 Cu1 180.0 1_445 . ?
Cu1 Te1 Cu1 90.0 . 1_455 ?
Te1 Cu2 Te1 89.48(6) 1_566 1_556 ?
Te1 Cu2 K1 166.769(8) 1_556 1_565 ?
Te1 Cu2 K1 103.75(6) 1_556 . ?
Te1 Cu2 K1 103.75(6) 1_566 1_565 ?
Te1 Cu2 K1 166.769(8) 1_566 . ?
Te1 Cu2 Cu1 59.70(3) 1_556 1_456 ?
Te1 Cu2 Cu1 59.70(4) 1_566 1_456 ?
Cu2 Cu2 Te1 60.150(18) 3 1_556 ?
Cu2 Cu2 Te1 119.851(18) 3_665 1_556 ?
Cu2 Cu2 Te1 119.851(18) 3_565 1_556 ?
Cu2 Cu2 Te1 60.150(18) 3_565 1_566 ?
Cu2 Cu2 Te1 60.150(18) 3_655 1_556 ?
Cu2 Cu2 Te1 60.150(18) 3_665 1_566 ?
Cu2 Cu2 Te1 119.851(18) 3 1_566 ?
Cu2 Cu2 Te1 119.851(18) 3_655 1_566 ?
Cu2 Cu2 Cu2 180.0 3_665 3 ?
Cu2 Cu2 Cu2 180.0 3_565 3_655 ?
Cu2 Cu2 Cu2 90.0 3 3_565 ?
Cu2 Cu2 Cu2 90.0 3 3_655 ?
Cu2 Cu2 Cu2 90.0 3_665 3_655 ?
Cu2 Cu2 Cu2 90.0 3_665 3_565 ?
Cu2 Cu2 K1 111.688(18) 3_665 . ?
Cu2 Cu2 K1 68.310(17) 3_565 1_565 ?
Cu2 Cu2 K1 68.310(17) 3_665 1_565 ?
Cu2 Cu2 K1 111.688(17) 3 1_565 ?
Cu2 Cu2 K1 68.310(17) 3_655 . ?
Cu2 Cu2 K1 111.688(17) 3_655 1_565 ?
Cu2 Cu2 K1 111.688(17) 3_565 . ?
Cu2 Cu2 K1 68.310(17) 3 . ?
Cu2 Cu2 Cu1 119.851(18) 3_665 1_456 ?
Cu2 Cu2 Cu1 119.851(18) 3 1_556 ?
Cu2 Cu2 Cu1 60.150(18) 3_655 1_556 ?
Cu2 Cu2 Cu1 60.150(18) 3_665 1_556 ?
Cu2 Cu2 Cu1 119.851(18) 3_655 1_456 ?
Cu2 Cu2 Cu1 119.851(18) 3_565 1_556 ?
Cu2 Cu2 Cu1 60.150(18) 3 1_456 ?
Cu2 Cu2 Cu1 60.150(18) 3_565 1_456 ?
K1 Cu2 K1 63.02(5) . 1_565 ?
S1 Cu2 Te1 112.54(3) 1_455 1_556 ?
S1 Cu2 Te1 112.54(3) 1_455 1_566 ?
S1 Cu2 Te1 112.54(3) . 1_556 ?
S1 Cu2 Te1 112.54(3) . 1_566 ?
S1 Cu2 Cu2 126.532(15) 1_455 3_665 ?
S1 Cu2 Cu2 126.532(15) . 3 ?
S1 Cu2 Cu2 53.467(15) 1_455 3 ?
S1 Cu2 Cu2 53.467(15) 1_455 3_565 ?
S1 Cu2 Cu2 53.467(15) . 3_655 ?
S1 Cu2 Cu2 126.532(15) 1_455 3_655 ?
S1 Cu2 Cu2 53.467(16) . 3_665 ?
S1 Cu2 Cu2 126.532(15) . 3_565 ?
S1 Cu2 K1 62.60(3) 1_455 . ?
S1 Cu2 K1 62.60(3) . . ?
S1 Cu2 K1 62.60(3) . 1_565 ?
S1 Cu2 K1 62.60(3) 1_455 1_565 ?
S1 Cu2 S1 114.67(6) 1_455 . ?
S1 Cu2 Cu1 167.41(2) 1_455 1_556 ?
S1 Cu2 Cu1 77.92(6) . 1_556 ?
S1 Cu2 Cu1 167.41(2) . 1_456 ?
S1 Cu2 Cu1 77.92(6) 1_455 1_456 ?
Cu1 Cu2 Te1 59.70(4) 1_556 1_566 ?
Cu1 Cu2 Te1 59.70(4) 1_556 1_556 ?
Cu1 Cu2 K1 127.27(4) 1_456 . ?
Cu1 Cu2 K1 127.27(3) 1_456 1_565 ?
Cu1 Cu2 K1 127.27(3) 1_556 . ?
Cu1 Cu2 K1 127.27(4) 1_556 1_565 ?
Cu1 Cu2 Cu1 89.48(6) 1_556 1_456 ?
Cu2 K1 Cu2 180.0 3_655 11_456 ?
Cu2 K1 Cu2 43.38(3) 9_556 11_456 ?
Cu2 K1 Cu2 43.38(3) 3_655 1_545 ?
Cu2 K1 Cu2 116.98(5) 9_556 1_545 ?
Cu2 K1 Cu2 136.62(3) 11_456 1_545 ?
Cu2 K1 Cu2 136.62(3) 9_556 3_655 ?
S1 K1 Cu2 79.27(5) . 1_545 ?
S1 K1 Cu2 100.73(5) 1_455 11_456 ?
S1 K1 Cu2 79.27(5) 9_566 9_556 ?
S1 K1 Cu2 79.27(5) 1_455 1_545 ?
S1 K1 Cu2 100.73(5) 1_445 11_456 ?
S1 K1 Cu2 37.655(16) 9_566 11_456 ?
S1 K1 Cu2 37.655(16) 9_556 9_556 ?
S1 K1 Cu2 142.345(16) 9_566 1_545 ?
S1 K1 Cu2 142.345(16) 1_455 9_556 ?
S1 K1 Cu2 37.655(16) 1_445 1_545 ?
S1 K1 Cu2 79.27(5) 9_656 11_456 ?
S1 K1 Cu2 142.345(16) 9_566 3_655 ?
S1 K1 Cu2 142.345(16) 9_666 1_545 ?
S1 K1 Cu2 100.73(5) 9_656 3_655 ?
S1 K1 Cu2 100.73(5) 1_545 9_556 ?
S1 K1 Cu2 79.27(5) 1_455 3_655 ?
S1 K1 Cu2 79.27(5) 9_666 9_556 ?
S1 K1 Cu2 37.655(16) 1_545 3_655 ?
S1 K1 Cu2 100.73(5) 1_445 9_556 ?
S1 K1 Cu2 79.27(5) 1_445 3_655 ?
S1 K1 Cu2 37.655(16) 1_545 1_545 ?
S1 K1 Cu2 142.345(16) . 9_556 ?
S1 K1 Cu2 142.345(16) 1_545 11_456 ?
S1 K1 Cu2 37.655(16) 9_556 11_456 ?
S1 K1 Cu2 37.655(16) . 3_655 ?
S1 K1 Cu2 142.345(16) . 11_456 ?
S1 K1 Cu2 100.73(5) 9_556 1_545 ?
S1 K1 Cu2 79.27(5) 9_666 11_456 ?
S1 K1 Cu2 100.73(5) 9_666 3_655 ?
S1 K1 Cu2 37.655(16) 9_656 9_556 ?
S1 K1 Cu2 100.73(5) 9_656 1_545 ?
S1 K1 Cu2 142.345(16) 9_556 3_655 ?
S1 K1 S1 109.20(3) 9_666 1_455 ?
S1 K1 S1 69.99(6) 9_556 1_445 ?
S1 K1 S1 109.20(3) 9_656 1_445 ?
S1 K1 S1 69.99(6) . 9_666 ?
S1 K1 S1 180.0 9_666 1_445 ?
S1 K1 S1 109.20(3) 9_556 1_455 ?
S1 K1 S1 110.01(6) 9_556 9_666 ?
S1 K1 S1 180.0 9_656 1_455 ?
S1 K1 S1 110.01(6) . 1_445 ?
S1 K1 S1 180.00(2) 9_556 . ?
S1 K1 S1 109.20(3) 9_566 1_445 ?
S1 K1 S1 109.20(3) 9_556 1_545 ?
S1 K1 S1 69.99(6) 9_566 1_455 ?
S1 K1 S1 70.80(3) 1_545 1_445 ?
S1 K1 S1 110.01(6) 1_455 1_545 ?
S1 K1 S1 70.80(3) . 1_545 ?
S1 K1 S1 70.80(3) 9_666 9_566 ?
S1 K1 S1 109.20(3) . 9_566 ?
S1 K1 S1 109.20(3) . 9_656 ?
S1 K1 S1 109.20(3) 9_666 1_545 ?
S1 K1 S1 110.01(6) 9_566 9_656 ?
S1 K1 S1 70.80(3) 9_666 9_656 ?
S1 K1 S1 70.80(3) . 1_455 ?
S1 K1 S1 180.0 9_566 1_545 ?
S1 K1 S1 70.80(3) 9_556 9_656 ?
S1 K1 S1 70.80(3) 1_455 1_445 ?
S1 K1 S1 69.99(6) 9_656 1_545 ?
S1 K1 S1 70.80(3) 9_556 9_566 ?
Cu2 S1 Cu2 73.06(3) 3_665 1_655 ?
Cu2 S1 Cu2 73.06(3) 3_655 . ?
Cu2 S1 Cu2 73.06(3) 1_655 3_655 ?
Cu2 S1 Cu2 114.67(6) 1_655 . ?
Cu2 S1 Cu2 114.67(6) 3_665 3_655 ?
Cu2 S1 Cu2 73.06(3) 3_665 . ?
Cu2 S1 K1 142.862(13) 3_655 1_665 ?
Cu2 S1 K1 79.74(4) 3_655 1_655 ?
Cu2 S1 K1 142.862(13) 3_655 1_565 ?
Cu2 S1 K1 79.74(4) . 1_565 ?
Cu2 S1 K1 79.74(4) 3_665 1_565 ?
Cu2 S1 K1 142.862(13) 1_655 1_565 ?
Cu2 S1 K1 79.74(4) 1_655 1_655 ?
Cu2 S1 K1 142.862(13) 3_665 1_655 ?
Cu2 S1 K1 142.862(12) 1_655 . ?
Cu2 S1 K1 79.74(4) 1_655 1_665 ?
Cu2 S1 K1 79.74(4) 3_655 . ?
Cu2 S1 K1 142.862(13) . 1_655 ?
Cu2 S1 K1 79.74(4) 3_665 1_665 ?
Cu2 S1 K1 142.862(13) . 1_665 ?
Cu2 S1 K1 142.862(12) 3_665 . ?
Cu2 S1 K1 79.74(4) . . ?
K1 S1 K1 70.80(3) . 1_655 ?
K1 S1 K1 70.80(3) . 1_565 ?
K1 S1 K1 70.80(3) 1_665 1_655 ?
K1 S1 K1 110.01(6) . 1_665 ?
K1 S1 K1 70.80(3) 1_665 1_565 ?
K1 S1 K1 110.01(6) 1_655 1_565 ?
Te1 Cu1 Te1 180.0 1_665 . ?
Te1 Cu1 Te1 90.0 . 1_565 ?
Te1 Cu1 Te1 90.0 1_665 1_655 ?
Te1 Cu1 Te1 180.0 1_655 1_565 ?
Te1 Cu1 Te1 90.0 1_665 1_565 ?
Te1 Cu1 Te1 90.0 . 1_655 ?
Te1 Cu1 Cu2 60.150(18) 1_665 11_566 ?
Te1 Cu1 Cu2 60.150(18) 1_655 1_654 ?
Te1 Cu1 Cu2 119.850(17) 1_655 3_664 ?
Te1 Cu1 Cu2 119.850(17) . 1_654 ?
Te1 Cu1 Cu2 119.850(17) 1_655 9_566 ?
Te1 Cu1 Cu2 119.850(18) . 3_664 ?
Te1 Cu1 Cu2 60.150(18) 1_655 11_556 ?
Te1 Cu1 Cu2 119.850(18) . 11_566 ?
Te1 Cu1 Cu2 119.850(17) 1_665 9_566 ?
Te1 Cu1 Cu2 60.150(17) . 9_566 ?
Te1 Cu1 Cu2 60.150(17) 1_665 3_664 ?
Te1 Cu1 Cu2 119.850(18) 1_655 11_566 ?
Te1 Cu1 Cu2 119.850(17) 1_665 11_556 ?
Te1 Cu1 Cu2 60.150(17) . 11_556 ?
Te1 Cu1 Cu2 119.850(18) 1_565 3_654 ?
Te1 Cu1 Cu2 60.150(18) 1_565 11_566 ?
Te1 Cu1 Cu2 119.850(18) 1_665 3_654 ?
Te1 Cu1 Cu2 119.850(17) 1_565 1_654 ?
Te1 Cu1 Cu2 60.150(18) . 3_654 ?
Te1 Cu1 Cu2 119.850(18) 1_665 1_554 ?
Te1 Cu1 Cu2 60.150(17) 1_655 3_654 ?
Te1 Cu1 Cu2 60.150(18) 1_565 9_566 ?
Te1 Cu1 Cu2 60.150(18) 1_665 9_666 ?
Te1 Cu1 Cu2 60.150(18) . 1_554 ?
Te1 Cu1 Cu2 119.850(18) . 9_666 ?
Te1 Cu1 Cu2 60.150(17) 1_565 3_664 ?
Te1 Cu1 Cu2 60.150(17) 1_655 9_666 ?
Te1 Cu1 Cu2 119.850(17) 1_655 1_554 ?
Te1 Cu1 Cu2 60.150(17) 1_665 1_654 ?
Te1 Cu1 Cu2 119.850(17) 1_565 11_556 ?
Te1 Cu1 Cu2 60.150(17) 1_565 1_554 ?
Te1 Cu1 Cu2 119.850(17) 1_565 9_666 ?
Cu2 Cu1 Cu2 120.30(4) 3_654 9_666 ?
Cu2 Cu1 Cu2 89.48(6) 1_554 1_654 ?
Cu2 Cu1 Cu2 120.30(4) 1_654 11_556 ?
Cu2 Cu1 Cu2 120.30(4) 9_566 3_664 ?
Cu2 Cu1 Cu2 89.48(6) 11_566 11_556 ?
Cu2 Cu1 Cu2 59.70(4) 9_666 11_556 ?
Cu2 Cu1 Cu2 59.70(4) 1_654 3_664 ?
Cu2 Cu1 Cu2 120.30(4) 11_566 1_554 ?
Cu2 Cu1 Cu2 90.52(6) 9_666 1_654 ?
Cu2 Cu1 Cu2 59.70(4) 11_566 9_666 ?
Cu2 Cu1 Cu2 90.52(6) 3_654 11_556 ?
Cu2 Cu1 Cu2 59.70(4) 11_566 9_566 ?
Cu2 Cu1 Cu2 180.000(10) 1_554 9_666 ?
Cu2 Cu1 Cu2 120.30(4) 9_666 3_664 ?
Cu2 Cu1 Cu2 180.000(10) 3_664 11_556 ?
Cu2 Cu1 Cu2 90.52(6) 1_554 9_566 ?
Cu2 Cu1 Cu2 180.000(10) 11_566 3_654 ?
Cu2 Cu1 Cu2 59.70(4) 3_654 1_654 ?
Cu2 Cu1 Cu2 59.70(4) 1_554 3_654 ?
Cu2 Cu1 Cu2 120.30(4) 3_654 9_566 ?
Cu2 Cu1 Cu2 120.30(4) 11_566 1_654 ?
Cu2 Cu1 Cu2 120.30(4) 1_554 11_556 ?
Cu2 Cu1 Cu2 90.52(6) 11_566 3_664 ?
Cu2 Cu1 Cu2 89.48(6) 9_666 9_566 ?
Cu2 Cu1 Cu2 59.70(4) 1_554 3_664 ?
Cu2 Cu1 Cu2 59.70(4) 9_566 11_556 ?
Cu2 Cu1 Cu2 89.48(6) 3_654 3_664 ?
Cu2 Cu1 Cu2 180.0 1_654 9_566 ?

loop_
_geom_bond_atom_site_label_1
_geom_bond_atom_site_label_2
_geom_bond_distance
_geom_bond_site_symmetry_2
_geom_bond_publ_flag
Te1 Cu2 2.7627(15) 1_544 ?
Te1 Cu2 2.7627(15) 3_654 ?
Te1 Cu2 2.7627(15) 1_554 ?
Te1 Cu2 2.7627(15) 11_456 ?
Te1 Cu2 2.7627(15) 3_554 ?
Te1 Cu2 2.7627(15) 9_556 ?
Te1 Cu2 2.7627(15) 9_566 ?
Te1 Cu2 2.7627(15) 11_556 ?
Te1 Cu1 2.750(2) 1_445 ?
Te1 Cu1 2.750(2) 1_455 ?
Te1 Cu1 2.750(2) 1_545 ?
Te1 Cu1 2.750(2) . ?
Cu2 Te1 2.7627(15) 1_556 ?
Cu2 Te1 2.7627(15) 1_566 ?
Cu2 Cu2 2.750(2) 3_565 ?
Cu2 Cu2 2.750(2) 3_665 ?
Cu2 Cu2 2.750(2) 3 ?
Cu2 Cu2 2.750(2) 3_655 ?
Cu2 K1 3.721(2) 1_565 ?
Cu2 K1 3.721(2) . ?
Cu2 S1 2.3101(14) . ?
Cu2 S1 2.3101(14) 1_455 ?
Cu2 Cu1 2.7627(15) 1_456 ?
Cu2 Cu1 2.7627(15) 1_556 ?
K1 Cu2 3.721(2) 11_456 ?
K1 Cu2 3.721(2) 9_556 ?
K1 Cu2 3.721(2) 3_655 ?
K1 Cu2 3.721(2) 1_545 ?
K1 S1 3.3572(19) 1_455 ?
K1 S1 3.3572(19) 1_445 ?
K1 S1 3.3572(19) 9_666 ?
K1 S1 3.3572(19) 9_656 ?
K1 S1 3.3572(19) . ?
K1 S1 3.3572(19) 9_556 ?
K1 S1 3.3572(19) 1_545 ?
K1 S1 3.3572(19) 9_566 ?
S1 Cu2 2.3100(14) 3_665 ?
S1 Cu2 2.3100(14) 1_655 ?
S1 Cu2 2.3100(14) 3_655 ?
S1 K1 3.3572(19) 1_655 ?
S1 K1 3.3572(19) 1_665 ?
S1 K1 3.3572(19) 1_565 ?
Cu1 Te1 2.750(2) 1_665 ?
Cu1 Te1 2.750(2) 1_655 ?
Cu1 Te1 2.750(2) 1_565 ?
Cu1 Cu2 2.7627(15) 1_554 ?
Cu1 Cu2 2.7627(15) 9_666 ?
Cu1 Cu2 2.7627(15) 3_654 ?
Cu1 Cu2 2.7627(15) 9_566 ?
Cu1 Cu2 2.7627(15) 11_566 ?
Cu1 Cu2 2.7627(15) 11_556 ?
Cu1 Cu2 2.7627(15) 1_654 ?
Cu1 Cu2 2.7627(15) 3_664 ?
